data_4083505
loop_
_publ_author_name
'Lowry, Roxy J.'
'Veige, Melanie K.'
'Cl\'ement, Olivier'
'Abboud, Khalil A.'
'Ghiviriga, Ion'
'Veige, Adam S.'

_publ_section_title
;
 New Constrained-Geometry C2-Symmetric Di-N-heterocyclic Carbene Ligands
 and Their Mono- and Dinuclear Rhodium(I) Complexes: Design, Synthesis,
 and Structural Analysis
;
_journal_coden_ASTM ORGND7
_journal_issue 20
_journal_name_full Organometallics
_journal_page_first 5184
_journal_page_last 5195
_journal_paper_doi 10.1021/om800471m
_journal_volume 27
_journal_year 2008
_chemical_formula_sum 'C32 H26 N4'
_chemical_formula_weight 466.57
_space_group_IT_number 14
_symmetry_cell_setting monoclinic
_symmetry_space_group_name_Hall '-P 2yn'
_symmetry_space_group_name_H-M 'P 1 21/n 1'
_atom_sites_solution_hydrogens geom
_atom_sites_solution_primary direct
_atom_sites_solution_secondary difmap
_audit_creation_method SHELXL-97
_cell_angle_alpha 90.00
_cell_angle_beta 102.497(1)
_cell_angle_gamma 90.00
_cell_formula_units_Z 8
_cell_length_a 10.5224(7)
_cell_length_b 38.633(3)
_cell_length_c 11.9173(7)
_cell_measurement_reflns_used 182
_cell_measurement_temperature 173(2)
_cell_measurement_theta_max 28.0
_cell_measurement_theta_min 2.0
_cell_volume 4729.7(6)
_computing_cell_refinement 'Bruker SMART v5.624 & SAINT 6.36a (Bruker 1998)'
_computing_data_collection 'Bruker SMART v5.624 (Bruker 1998)'
_computing_data_reduction 'Bruker SHELXTL v6.14 (Bruker 2000)'
_computing_molecular_graphics 'Bruker SHELXTL v6.14'
_computing_publication_material 'Bruker SHELXTL v6.14'
_computing_structure_refinement 'Bruker SHELXTL v6.14'
_computing_structure_solution 'Bruker SHELXTL v6.14'
_diffrn_ambient_temperature 173(2)
_diffrn_measured_fraction_theta_full 0.990
_diffrn_measured_fraction_theta_max 0.990
_diffrn_measurement_device_type 'SMART CCD area detector'
_diffrn_measurement_method '\w scans'
_diffrn_radiation_monochromator graphite
_diffrn_radiation_source 'fine-focus sealed tube'
_diffrn_radiation_type MoK\a
_diffrn_radiation_wavelength 0.71073
_diffrn_reflns_av_R_equivalents 0.0356
_diffrn_reflns_av_sigmaI/netI 0.0450
_diffrn_reflns_limit_h_max 12
_diffrn_reflns_limit_h_min -13
_diffrn_reflns_limit_k_max 48
_diffrn_reflns_limit_k_min -50
_diffrn_reflns_limit_l_max 15
_diffrn_reflns_limit_l_min -14
_diffrn_reflns_number 32190
_diffrn_reflns_theta_full 27.50
_diffrn_reflns_theta_max 27.50
_diffrn_reflns_theta_min 1.83
_diffrn_standards_decay_% 1
_diffrn_standards_number 0
_exptl_absorpt_coefficient_mu 0.078
_exptl_absorpt_correction_T_max 0.9930
_exptl_absorpt_correction_T_min 0.9899
_exptl_absorpt_correction_type integration
_exptl_absorpt_process_details 'based on measured indexed crystal faces, Bruker SHELXTL  v6.12 (Bruker 1998)'
_exptl_crystal_colour yellow
_exptl_crystal_density_diffrn 1.310
_exptl_crystal_density_method 'not measured'
_exptl_crystal_description blocks
_exptl_crystal_F_000 1968
_exptl_crystal_size_max 0.19
_exptl_crystal_size_mid 0.19
_exptl_crystal_size_min 0.08
_refine_diff_density_max 0.200
_refine_diff_density_min -0.212
_refine_diff_density_rms 0.037
_refine_ls_extinction_method none
_refine_ls_goodness_of_fit_ref 1.000
_refine_ls_hydrogen_treatment mixed
_refine_ls_matrix_type full
_refine_ls_number_parameters 651
_refine_ls_number_reflns 10772
_refine_ls_number_restraints 0
_refine_ls_restrained_S_all 1.000
_refine_ls_R_factor_all 0.0695
_refine_ls_R_factor_gt 0.0416
_refine_ls_shift/su_max 0.003
_refine_ls_shift/su_mean 0.000
_refine_ls_structure_factor_coef Fsqd
_refine_ls_weighting_details 'calc w=1/[\s^2^(Fo^2^)+(0.0541P)^2^] where P=(Fo^2^+2Fc^2^)/3'
_refine_ls_weighting_scheme calc
_refine_ls_wR_factor_gt 0.0943
_refine_ls_wR_factor_ref 0.1028
_reflns_number_gt 7390
_reflns_number_total 10772
_reflns_threshold_expression I>2\s(I)
_cod_duplicate_entry 4071913
_cod_data_source_file om800471m_si_002.cif
_cod_data_source_block rx08
_cod_depositor_comments
;
The following automatic conversions were performed:

'_symmetry_cell_setting' value 'Monoclinic' changed to 'monoclinic'
according to
/usr/data/users/saulius/automatic-downloads/retrospective/ACS/lib/dictionaries/cif_core.dic
dictionary named 'cif_core.dic' version 2.4.2 from 2011-04-26.

Automatic conversion script
Id: cif_fix_values 2281 2013-09-26 08:29:07Z andrius 
;
_cod_original_cell_volume 4729.7(5)
_cod_original_sg_symbol_H-M P21/n
_cod_database_code 4083505

loop_
_symmetry_equiv_pos_as_xyz
'x, y, z'
'-x+1/2, y+1/2, -z+1/2'
'-x, -y, -z'
'x-1/2, -y-1/2, z-1/2'

loop_
_atom_site_label
_atom_site_type_symbol
_atom_site_fract_x
_atom_site_fract_y
_atom_site_fract_z
_atom_site_U_iso_or_equiv
_atom_site_adp_type
_atom_site_occupancy
_atom_site_symmetry_multiplicity
_atom_site_calc_flag
_atom_site_refinement_flags
N1 N 0.80313(10) 0.24409(3) 0.20821(10) 0.0313(3) Uani 1 1 d .
N2 N 0.58253(10) 0.24475(3) 0.16582(11) 0.0330(3) Uani 1 1 d .
N3 N 0.82829(10) 0.31035(3) 0.10577(10) 0.0285(3) Uani 1 1 d .
N4 N 0.60327(10) 0.31950(3) 0.06503(10) 0.0299(3) Uani 1 1 d .
C1 C 1.10233(12) 0.25001(4) 0.07886(13) 0.0306(3) Uani 1 1 d .
C2 C 1.13391(13) 0.23671(4) -0.01919(13) 0.0379(4) Uani 1 1 d .
H2A H 1.1345 0.2513 -0.0833 0.046 Uiso 1 1 calc R
C3 C 1.16499(15) 0.20167(5) -0.02336(15) 0.0457(4) Uani 1 1 d .
H3A H 1.1870 0.1924 -0.0906 0.055 Uiso 1 1 calc R
C4 C 1.16407(15) 0.18039(4) 0.06918(15) 0.0461(4) Uani 1 1 d .
H4A H 1.1870 0.1567 0.0659 0.055 Uiso 1 1 calc R
C5 C 1.12989(14) 0.19337(4) 0.16727(14) 0.0385(4) Uani 1 1 d .
H5A H 1.1283 0.1786 0.2306 0.046 Uiso 1 1 calc R
C6 C 1.09814(12) 0.22811(4) 0.17190(13) 0.0303(3) Uani 1 1 d .
C7 C 1.14512(12) 0.30036(4) 0.20813(12) 0.0287(3) Uani 1 1 d .
C8 C 1.21610(13) 0.33075(4) 0.22468(14) 0.0358(4) Uani 1 1 d .
H8A H 1.2142 0.3462 0.1623 0.043 Uiso 1 1 calc R
C9 C 1.29037(14) 0.33861(4) 0.33330(15) 0.0431(4) Uani 1 1 d .
H9A H 1.3404 0.3593 0.3446 0.052 Uiso 1 1 calc R
C10 C 1.29164(14) 0.31652(4) 0.42448(15) 0.0425(4) Uani 1 1 d .
H10B H 1.3432 0.3219 0.4981 0.051 Uiso 1 1 calc R
C11 C 1.21773(13) 0.28636(4) 0.40903(13) 0.0355(4) Uani 1 1 d .
H11B H 1.2167 0.2715 0.4724 0.043 Uiso 1 1 calc R
C12 C 1.14588(12) 0.27807(4) 0.30114(12) 0.0288(3) Uani 1 1 d .
C13 C 1.06191(12) 0.28730(4) 0.09630(12) 0.0290(3) Uani 1 1 d .
H13B H 1.0671 0.3025 0.0296 0.035 Uiso 1 1 calc R
C14 C 1.05738(12) 0.24658(4) 0.27067(12) 0.0287(3) Uani 1 1 d .
H14B H 1.0589 0.2311 0.3381 0.034 Uiso 1 1 calc R
C15 C 0.92035(12) 0.28179(4) 0.10963(12) 0.0268(3) Uani 1 1 d .
H15B H 0.8794 0.2650 0.0485 0.032 Uiso 1 1 calc R
C16 C 0.92295(12) 0.26386(4) 0.22689(12) 0.0270(3) Uani 1 1 d .
H16B H 0.9151 0.2826 0.2829 0.032 Uiso 1 1 calc R
C17 C 0.69281(12) 0.26409(4) 0.15597(12) 0.0283(3) Uani 1 1 d .
C18 C 0.76190(13) 0.21469(4) 0.25750(12) 0.0286(3) Uani 1 1 d .
C19 C 0.82835(15) 0.18810(4) 0.32100(13) 0.0363(4) Uani 1 1 d .
H19B H 0.9207 0.1882 0.3435 0.044 Uiso 1 1 calc R
C20 C 0.75459(16) 0.16083(4) 0.35135(14) 0.0431(4) Uani 1 1 d .
H20B H 0.7979 0.1423 0.3963 0.052 Uiso 1 1 calc R
C21 C 0.62136(16) 0.16026(4) 0.31771(14) 0.0412(4) Uani 1 1 d .
H21B H 0.5747 0.1410 0.3380 0.049 Uiso 1 1 calc R
C22 C 0.55320(15) 0.18734(4) 0.25434(13) 0.0370(4) Uani 1 1 d .
H22B H 0.4609 0.1871 0.2319 0.044 Uiso 1 1 calc R
C23 C 0.62470(13) 0.21443(4) 0.22562(12) 0.0302(3) Uani 1 1 d .
C24 C 0.45733(14) 0.24693(5) 0.08739(16) 0.0485(4) Uani 1 1 d .
H24D H 0.3882 0.2459 0.1308 0.073 Uiso 1 1 calc R
H24E H 0.4476 0.2275 0.0331 0.073 Uiso 1 1 calc R
H24F H 0.4512 0.2688 0.0450 0.073 Uiso 1 1 calc R
C25 C 0.70432(12) 0.29647(4) 0.11854(12) 0.0277(3) Uani 1 1 d .
C26 C 0.79809(13) 0.33678(3) 0.02316(12) 0.0276(3) Uani 1 1 d .
C27 C 0.87827(14) 0.35773(4) -0.02471(14) 0.0406(4) Uani 1 1 d .
H27B H 0.9697 0.3540 -0.0090 0.049 Uiso 1 1 calc R
C28 C 0.82139(15) 0.38464(4) -0.09715(15) 0.0454(4) Uani 1 1 d .
H28B H 0.8748 0.3989 -0.1328 0.055 Uiso 1 1 calc R
C29 C 0.68971(14) 0.39083(4) -0.11765(13) 0.0382(4) Uani 1 1 d .
H29B H 0.6533 0.4092 -0.1672 0.046 Uiso 1 1 calc R
C30 C 0.60940(13) 0.37044(4) -0.06655(12) 0.0332(3) Uani 1 1 d .
H30B H 0.5187 0.3750 -0.0794 0.040 Uiso 1 1 calc R
C31 C 0.66428(13) 0.34347(4) 0.00339(12) 0.0274(3) Uani 1 1 d .
C32 C 0.52026(15) 0.33369(4) 0.13851(14) 0.0416(4) Uani 1 1 d .
H32D H 0.4548 0.3491 0.0930 0.062 Uiso 1 1 calc R
H32E H 0.5740 0.3468 0.2018 0.062 Uiso 1 1 calc R
H32F H 0.4767 0.3147 0.1697 0.062 Uiso 1 1 calc R
N1' N 0.47023(10) 0.43349(3) 0.29021(9) 0.0275(3) Uani 1 1 d .
N2' N 0.26477(10) 0.43231(3) 0.31750(10) 0.0304(3) Uani 1 1 d .
N3' N 0.58954(10) 0.44074(3) 0.53072(9) 0.0273(3) Uani 1 1 d .
N4' N 0.38693(11) 0.43882(3) 0.58285(10) 0.0318(3) Uani 1 1 d .
C1' C 0.82019(12) 0.47318(3) 0.35116(11) 0.0249(3) Uani 1 1 d .
C2' C 0.88257(13) 0.50451(4) 0.34736(12) 0.0282(3) Uani 1 1 d .
H2'A H 0.9149 0.5171 0.4162 0.034 Uiso 1 1 calc R
C3' C 0.89781(14) 0.51757(4) 0.24257(13) 0.0334(3) Uani 1 1 d .
H3'A H 0.9413 0.5390 0.2399 0.040 Uiso 1 1 calc R
C4' C 0.84979(14) 0.49945(4) 0.14167(13) 0.0346(3) Uani 1 1 d .
H4'A H 0.8617 0.5084 0.0704 0.042 Uiso 1 1 calc R
C5' C 0.78439(13) 0.46838(4) 0.14456(12) 0.0304(3) Uani 1 1 d .
H5'A H 0.7505 0.4561 0.0754 0.037 Uiso 1 1 calc R
C6' C 0.76891(12) 0.45540(3) 0.24866(11) 0.0255(3) Uani 1 1 d .
C7' C 0.85915(12) 0.41863(4) 0.45584(12) 0.0262(3) Uani 1 1 d .
C8' C 0.95124(13) 0.40338(4) 0.54193(12) 0.0317(3) Uani 1 1 d .
H8'A H 0.9789 0.4147 0.6139 0.038 Uiso 1 1 calc R
C9' C 1.00338(13) 0.37130(4) 0.52241(14) 0.0370(4) Uani 1 1 d .
H9'A H 1.0671 0.3608 0.5812 0.044 Uiso 1 1 calc R
C10' C 0.96291(14) 0.35482(4) 0.41832(14) 0.0387(4) Uani 1 1 d .
H10A H 1.0004 0.3332 0.4052 0.046 Uiso 1 1 calc R
C11' C 0.86779(13) 0.36951(4) 0.33232(13) 0.0329(3) Uani 1 1 d .
H11A H 0.8386 0.3578 0.2613 0.039 Uiso 1 1 calc R
C12' C 0.81621(12) 0.40126(3) 0.35128(12) 0.0261(3) Uani 1 1 d .
C13' C 0.79987(12) 0.45440(3) 0.45822(11) 0.0251(3) Uani 1 1 d .
H13A H 0.8380 0.4673 0.5304 0.030 Uiso 1 1 calc R
C14' C 0.70970(12) 0.42084(3) 0.26805(11) 0.0253(3) Uani 1 1 d .
H14A H 0.6772 0.4079 0.1948 0.030 Uiso 1 1 calc R
C15' C 0.65002(12) 0.45163(4) 0.43720(11) 0.0248(3) Uani 1 1 d .
H15A H 0.6123 0.4746 0.4086 0.030 Uiso 1 1 calc R
C16' C 0.60449(12) 0.42452(3) 0.34083(11) 0.0247(3) Uani 1 1 d .
H16A H 0.6017 0.4018 0.3804 0.030 Uiso 1 1 calc R
C17' C 0.39520(12) 0.43540(4) 0.37584(12) 0.0274(3) Uani 1 1 d .
C18' C 0.38789(12) 0.42728(3) 0.18401(12) 0.0245(3) Uani 1 1 d .
C19' C 0.41119(13) 0.42495(4) 0.07485(12) 0.0292(3) Uani 1 1 d .
H19A H 0.4972 0.4256 0.0620 0.035 Uiso 1 1 calc R
C20' C 0.30273(14) 0.42153(4) -0.01654(12) 0.0330(3) Uani 1 1 d .
H20A H 0.3158 0.4198 -0.0928 0.040 Uiso 1 1 calc R
C21' C 0.17775(14) 0.42067(4) 0.00143(13) 0.0348(4) Uani 1 1 d .
H21A H 0.1068 0.4178 -0.0624 0.042 Uiso 1 1 calc R
C22' C 0.15348(13) 0.42394(4) 0.11114(12) 0.0316(3) Uani 1 1 d .
H22A H 0.0673 0.4238 0.1235 0.038 Uiso 1 1 calc R
C23' C 0.26045(13) 0.42733(3) 0.20165(12) 0.0266(3) Uani 1 1 d .
C24' C 0.15181(14) 0.44096(5) 0.36249(14) 0.0420(4) Uani 1 1 d .
H24A H 0.0950 0.4207 0.3577 0.063 Uiso 1 1 calc R
H24B H 0.1042 0.4599 0.3174 0.063 Uiso 1 1 calc R
H24C H 0.1796 0.4482 0.4429 0.063 Uiso 1 1 calc R
C25' C 0.45038(12) 0.43552(4) 0.48841(12) 0.0277(3) Uani 1 1 d .
C26' C 0.60024(13) 0.45826(3) 0.63645(11) 0.0261(3) Uani 1 1 d .
C27' C 0.70631(14) 0.47324(4) 0.70943(12) 0.0314(3) Uani 1 1 d .
H27A H 0.7883 0.4746 0.6885 0.038 Uiso 1 1 calc R
C28' C 0.68966(15) 0.48618(4) 0.81427(12) 0.0345(3) Uani 1 1 d .
H28A H 0.7613 0.4967 0.8651 0.041 Uiso 1 1 calc R
C29' C 0.57130(15) 0.48409(4) 0.84604(13) 0.0349(3) Uani 1 1 d .
H29A H 0.5625 0.4931 0.9181 0.042 Uiso 1 1 calc R
C30' C 0.46478(14) 0.46882(4) 0.77328(12) 0.0323(3) Uani 1 1 d .
H30A H 0.3831 0.4673 0.7946 0.039 Uiso 1 1 calc R
C31' C 0.48100(13) 0.45601(4) 0.66952(12) 0.0277(3) Uani 1 1 d .
C32' C 0.33823(17) 0.40607(5) 0.62185(14) 0.0500(5) Uani 1 1 d .
H32A H 0.2964 0.4107 0.6862 0.075 Uiso 1 1 calc R
H32B H 0.4112 0.3901 0.6468 0.075 Uiso 1 1 calc R
H32C H 0.2748 0.3957 0.5584 0.075 Uiso 1 1 calc R

loop_
_atom_site_aniso_label
_atom_site_aniso_U_11
_atom_site_aniso_U_22
_atom_site_aniso_U_33
_atom_site_aniso_U_23
_atom_site_aniso_U_13
_atom_site_aniso_U_12
N1 0.0221(6) 0.0290(7) 0.0420(7) 0.0082(5) 0.0052(5) -0.0008(5)
N2 0.0210(6) 0.0340(7) 0.0431(8) 0.0023(6) 0.0049(5) -0.0037(5)
N3 0.0203(6) 0.0291(6) 0.0361(7) 0.0058(5) 0.0059(5) 0.0024(5)
N4 0.0222(6) 0.0316(7) 0.0360(7) 0.0036(5) 0.0066(5) 0.0051(5)
C1 0.0175(7) 0.0369(8) 0.0368(9) 0.0035(7) 0.0046(6) 0.0021(6)
C2 0.0264(8) 0.0520(10) 0.0352(9) 0.0010(7) 0.0061(6) 0.0041(7)
C3 0.0332(9) 0.0569(11) 0.0465(10) -0.0134(9) 0.0076(7) 0.0042(8)
C4 0.0347(9) 0.0393(10) 0.0624(12) -0.0074(9) 0.0064(8) 0.0058(7)
C5 0.0296(8) 0.0344(9) 0.0508(10) 0.0032(7) 0.0071(7) 0.0027(6)
C6 0.0190(7) 0.0320(8) 0.0390(9) 0.0039(6) 0.0039(6) 0.0028(6)
C7 0.0169(6) 0.0314(8) 0.0380(8) 0.0058(6) 0.0067(6) 0.0046(6)
C8 0.0222(7) 0.0344(8) 0.0508(10) 0.0087(7) 0.0081(7) 0.0017(6)
C9 0.0267(8) 0.0364(9) 0.0638(12) -0.0023(8) 0.0042(8) -0.0044(7)
C10 0.0272(8) 0.0473(10) 0.0477(10) -0.0064(8) -0.0037(7) 0.0003(7)
C11 0.0246(7) 0.0413(9) 0.0386(9) 0.0057(7) 0.0022(6) 0.0069(6)
C12 0.0196(7) 0.0312(8) 0.0353(8) 0.0028(6) 0.0050(6) 0.0039(6)
C13 0.0210(7) 0.0327(8) 0.0337(8) 0.0094(6) 0.0065(6) 0.0025(6)
C14 0.0231(7) 0.0301(8) 0.0325(8) 0.0083(6) 0.0047(6) 0.0019(6)
C15 0.0201(7) 0.0284(7) 0.0316(8) 0.0020(6) 0.0050(6) 0.0016(6)
C16 0.0205(7) 0.0285(7) 0.0323(8) 0.0033(6) 0.0061(6) -0.0002(5)
C17 0.0203(7) 0.0306(8) 0.0335(8) 0.0001(6) 0.0045(6) 0.0000(6)
C18 0.0294(7) 0.0266(8) 0.0318(8) -0.0015(6) 0.0110(6) -0.0029(6)
C19 0.0328(8) 0.0335(8) 0.0429(9) 0.0059(7) 0.0086(7) -0.0033(7)
C20 0.0465(10) 0.0345(9) 0.0488(10) 0.0090(8) 0.0114(8) -0.0029(7)
C21 0.0457(9) 0.0356(9) 0.0455(10) 0.0010(8) 0.0166(8) -0.0125(7)
C22 0.0319(8) 0.0387(9) 0.0421(9) -0.0038(7) 0.0117(7) -0.0091(7)
C23 0.0289(7) 0.0315(8) 0.0316(8) -0.0036(6) 0.0094(6) -0.0033(6)
C24 0.0267(8) 0.0492(10) 0.0642(12) 0.0062(9) -0.0022(8) -0.0071(7)
C25 0.0198(7) 0.0312(8) 0.0317(8) 0.0000(6) 0.0047(6) 0.0021(6)
C26 0.0253(7) 0.0267(7) 0.0301(8) 0.0027(6) 0.0041(6) 0.0029(6)
C27 0.0247(7) 0.0407(9) 0.0564(11) 0.0158(8) 0.0090(7) 0.0049(7)
C28 0.0348(9) 0.0425(10) 0.0605(11) 0.0213(8) 0.0136(8) 0.0025(7)
C29 0.0363(8) 0.0311(8) 0.0457(10) 0.0122(7) 0.0055(7) 0.0072(7)
C30 0.0263(7) 0.0327(8) 0.0381(9) -0.0003(7) 0.0014(6) 0.0065(6)
C31 0.0240(7) 0.0278(7) 0.0301(8) -0.0027(6) 0.0056(6) 0.0010(6)
C32 0.0340(8) 0.0457(10) 0.0499(10) 0.0059(8) 0.0192(7) 0.0122(7)
N1' 0.0203(6) 0.0370(7) 0.0251(6) -0.0041(5) 0.0048(5) 0.0008(5)
N2' 0.0202(6) 0.0405(7) 0.0302(7) -0.0024(5) 0.0049(5) 0.0007(5)
N3' 0.0215(6) 0.0367(7) 0.0243(6) -0.0040(5) 0.0064(5) -0.0039(5)
N4' 0.0261(6) 0.0444(8) 0.0265(6) -0.0017(5) 0.0089(5) -0.0033(5)
C1' 0.0183(6) 0.0294(7) 0.0275(7) -0.0019(6) 0.0058(5) 0.0021(5)
C2' 0.0237(7) 0.0299(8) 0.0305(8) -0.0046(6) 0.0046(6) 0.0012(6)
C3' 0.0313(8) 0.0308(8) 0.0385(9) 0.0022(7) 0.0083(6) -0.0026(6)
C4' 0.0377(8) 0.0382(9) 0.0293(8) 0.0055(7) 0.0100(6) 0.0023(7)
C5' 0.0302(7) 0.0348(8) 0.0260(8) -0.0022(6) 0.0056(6) 0.0028(6)
C6' 0.0191(6) 0.0297(8) 0.0280(8) -0.0013(6) 0.0060(5) 0.0043(6)
C7' 0.0201(6) 0.0310(8) 0.0287(8) 0.0008(6) 0.0080(6) -0.0022(6)
C8' 0.0260(7) 0.0377(9) 0.0309(8) 0.0034(6) 0.0053(6) -0.0032(6)
C9' 0.0269(7) 0.0369(9) 0.0450(10) 0.0117(7) 0.0029(7) 0.0009(6)
C10' 0.0320(8) 0.0284(8) 0.0558(11) 0.0007(7) 0.0098(7) 0.0026(6)
C11' 0.0263(7) 0.0327(8) 0.0399(9) -0.0058(7) 0.0079(6) -0.0002(6)
C12' 0.0203(6) 0.0286(7) 0.0304(8) 0.0002(6) 0.0078(6) -0.0009(6)
C13' 0.0213(6) 0.0318(8) 0.0221(7) -0.0044(6) 0.0044(5) -0.0023(6)
C14' 0.0208(6) 0.0306(8) 0.0244(7) -0.0051(6) 0.0048(5) 0.0003(6)
C15' 0.0218(6) 0.0290(7) 0.0239(7) -0.0021(6) 0.0056(5) 0.0008(5)
C16' 0.0192(6) 0.0275(7) 0.0265(7) -0.0016(6) 0.0030(5) -0.0001(5)
C17' 0.0212(7) 0.0307(8) 0.0313(8) -0.0015(6) 0.0079(6) -0.0005(6)
C18' 0.0227(7) 0.0211(7) 0.0277(7) -0.0017(6) 0.0012(5) 0.0000(5)
C19' 0.0293(7) 0.0285(8) 0.0295(8) -0.0016(6) 0.0058(6) 0.0013(6)
C20' 0.0403(9) 0.0300(8) 0.0264(8) -0.0011(6) 0.0024(6) 0.0003(7)
C21' 0.0337(8) 0.0303(8) 0.0338(9) 0.0009(6) -0.0072(7) -0.0031(6)
C22' 0.0242(7) 0.0296(8) 0.0381(9) 0.0022(6) 0.0001(6) -0.0019(6)
C23' 0.0267(7) 0.0214(7) 0.0307(8) 0.0002(6) 0.0039(6) -0.0001(6)
C24' 0.0241(7) 0.0608(11) 0.0421(9) -0.0009(8) 0.0094(7) 0.0050(7)
C25' 0.0209(7) 0.0346(8) 0.0286(8) -0.0010(6) 0.0076(6) -0.0016(6)
C26' 0.0291(7) 0.0253(7) 0.0243(7) 0.0010(6) 0.0069(6) 0.0025(6)
C27' 0.0325(8) 0.0335(8) 0.0290(8) -0.0005(6) 0.0082(6) -0.0038(6)
C28' 0.0441(9) 0.0294(8) 0.0290(8) -0.0030(6) 0.0055(7) -0.0050(7)
C29' 0.0493(9) 0.0299(8) 0.0269(8) -0.0025(6) 0.0111(7) 0.0043(7)
C30' 0.0345(8) 0.0352(8) 0.0299(8) 0.0034(6) 0.0129(6) 0.0071(6)
C31' 0.0267(7) 0.0296(8) 0.0267(8) 0.0037(6) 0.0059(6) 0.0030(6)
C32' 0.0481(10) 0.0644(12) 0.0392(10) -0.0017(8) 0.0132(8) -0.0257(9)

loop_
_atom_type_symbol
_atom_type_description
_atom_type_scat_dispersion_real
_atom_type_scat_dispersion_imag
_atom_type_scat_source
C C 0.0033 0.0016 'International Tables Vol C Tables 4.2.6.8 and 6.1.1.4'
H H 0.0000 0.0000 'International Tables Vol C Tables 4.2.6.8 and 6.1.1.4'
N N 0.0061 0.0033 'International Tables Vol C Tables 4.2.6.8 and 6.1.1.4'

loop_
_geom_angle_atom_site_label_1
_geom_angle_atom_site_label_2
_geom_angle_atom_site_label_3
_geom_angle
C18 N1 C17 109.22(11)
C18 N1 C16 134.92(11)
C17 N1 C16 112.43(11)
C23 N2 C17 108.20(11)
C23 N2 C24 121.69(12)
C17 N2 C24 124.68(12)
C26 N3 C25 105.67(10)
C26 N3 C15 128.15(11)
C25 N3 C15 108.85(11)
C31 N4 C25 105.15(10)
C31 N4 C32 117.30(12)
C25 N4 C32 116.60(12)
C2 C1 C6 119.91(14)
C2 C1 C13 126.19(13)
C6 C1 C13 113.80(13)
C1 C2 C3 119.47(15)
C1 C2 H2A 120.3
C3 C2 H2A 120.3
C4 C3 C2 120.53(16)
C4 C3 H3A 119.7
C2 C3 H3A 119.7
C3 C4 C5 120.42(16)
C3 C4 H4A 119.8
C5 C4 H4A 119.8
C6 C5 C4 119.43(15)
C6 C5 H5A 120.3
C4 C5 H5A 120.3
C5 C6 C1 120.20(14)
C5 C6 C14 126.70(14)
C1 C6 C14 113.10(12)
C8 C7 C12 119.87(13)
C8 C7 C13 126.88(13)
C12 C7 C13 113.24(12)
C7 C8 C9 119.66(15)
C7 C8 H8A 120.2
C9 C8 H8A 120.2
C10 C9 C8 120.33(14)
C10 C9 H9A 119.8
C8 C9 H9A 119.8
C9 C10 C11 120.28(15)
C9 C10 H10B 119.9
C11 C10 H10B 119.9
C12 C11 C10 119.69(15)
C12 C11 H11B 120.2
C10 C11 H11B 120.2
C11 C12 C7 120.14(13)
C11 C12 C14 126.08(13)
C7 C12 C14 113.72(12)
C7 C13 C1 107.98(11)
C7 C13 C15 109.98(11)
C1 C13 C15 100.76(11)
C7 C13 H13B 112.5
C1 C13 H13B 112.5
C15 C13 H13B 112.5
C6 C14 C12 107.41(11)
C6 C14 C16 109.43(11)
C12 C14 C16 101.67(11)
C6 C14 H14B 112.6
C12 C14 H14B 112.6
C16 C14 H14B 112.6
N3 C15 C13 122.63(11)
N3 C15 C16 104.31(11)
C13 C15 C16 108.89(10)
N3 C15 H15B 106.7
C13 C15 H15B 106.7
C16 C15 H15B 106.7
N1 C16 C14 121.68(11)
N1 C16 C15 104.55(10)
C14 C16 C15 109.39(11)
N1 C16 H16B 106.8
C14 C16 H16B 106.8
C15 C16 H16B 106.8
C25 C17 N2 131.17(12)
C25 C17 N1 121.90(12)
N2 C17 N1 106.56(11)
C19 C18 N1 132.47(13)
C19 C18 C23 120.79(13)
N1 C18 C23 106.67(12)
C18 C19 C20 117.38(14)
C18 C19 H19B 121.3
C20 C19 H19B 121.3
C21 C20 C19 121.62(15)
C21 C20 H20B 119.2
C19 C20 H20B 119.2
C20 C21 C22 121.29(14)
C20 C21 H21B 119.4
C22 C21 H21B 119.4
C23 C22 C21 117.44(14)
C23 C22 H22B 121.3
C21 C22 H22B 121.3
C22 C23 N2 129.55(13)
C22 C23 C18 121.44(14)
N2 C23 C18 109.01(12)
N2 C24 H24D 109.5
N2 C24 H24E 109.5
H24D C24 H24E 109.5
N2 C24 H24F 109.5
H24D C24 H24F 109.5
H24E C24 H24F 109.5
C17 C25 N4 128.13(12)
C17 C25 N3 121.86(12)
N4 C25 N3 108.87(11)
C27 C26 C31 120.34(13)
C27 C26 N3 130.56(12)
C31 C26 N3 108.57(12)
C26 C27 C28 118.22(13)
C26 C27 H27B 120.9
C28 C27 H27B 120.9
C29 C28 C27 121.23(14)
C29 C28 H28B 119.4
C27 C28 H28B 119.4
C28 C29 C30 120.60(14)
C28 C29 H29B 119.7
C30 C29 H29B 119.7
C31 C30 C29 118.57(13)
C31 C30 H30B 120.7
C29 C30 H30B 120.7
C30 C31 C26 120.98(13)
C30 C31 N4 128.92(12)
C26 C31 N4 110.09(12)
N4 C32 H32D 109.5
N4 C32 H32E 109.5
H32D C32 H32E 109.5
N4 C32 H32F 109.5
H32D C32 H32F 109.5
H32E C32 H32F 109.5
C18' N1' C17' 109.20(10)
C18' N1' C16' 134.00(11)
C17' N1' C16' 110.83(11)
C23' N2' C17' 108.87(11)
C23' N2' C24' 123.36(11)
C17' N2' C24' 126.26(12)
C26' N3' C25' 104.78(10)
C26' N3' C15' 125.37(11)
C25' N3' C15' 110.33(10)
C31' N4' C25' 103.95(10)
C31' N4' C32' 113.80(11)
C25' N4' C32' 115.04(12)
C2' C1' C6' 119.73(13)
C2' C1' C13' 126.76(12)
C6' C1' C13' 113.50(12)
C1' C2' C3' 119.72(13)
C1' C2' H2'A 120.1
C3' C2' H2'A 120.1
C2' C3' C4' 120.33(13)
C2' C3' H3'A 119.8
C4' C3' H3'A 119.8
C5' C4' C3' 120.26(14)
C5' C4' H4'A 119.9
C3' C4' H4'A 119.9
C6' C5' C4' 119.49(13)
C6' C5' H5'A 120.3
C4' C5' H5'A 120.3
C5' C6' C1' 120.43(13)
C5' C6' C14' 126.22(12)
C1' C6' C14' 113.13(12)
C8' C7' C12' 119.72(13)
C8' C7' C13' 126.79(12)
C12' C7' C13' 113.43(11)
C7' C8' C9' 119.53(14)
C7' C8' H8'A 120.2
C9' C8' H8'A 120.2
C10' C9' C8' 120.32(14)
C10' C9' H9'A 119.8
C8' C9' H9'A 119.8
C9' C10' C11' 120.55(14)
C9' C10' H10A 119.7
C11' C10' H10A 119.7
C12' C11' C10' 119.25(14)
C12' C11' H11A 120.4
C10' C11' H11A 120.4
C11' C12' C7' 120.58(13)
C11' C12' C14' 126.42(13)
C7' C12' C14' 112.99(12)
C7' C13' C1' 106.57(11)
C7' C13' C15' 110.03(11)
C1' C13' C15' 102.74(10)
C7' C13' H13A 112.3
C1' C13' H13A 112.3
C15' C13' H13A 112.3
C6' C14' C12' 105.54(10)
C6' C14' C16' 111.81(11)
C12' C14' C16' 101.20(10)
C6' C14' H14A 112.5
C12' C14' H14A 112.5
C16' C14' H14A 112.5
N3' C15' C13' 119.61(11)
N3' C15' C16' 104.75(10)
C13' C15' C16' 107.91(10)
N3' C15' H15A 108.0
C13' C15' H15A 108.0
C16' C15' H15A 108.0
N1' C16' C15' 105.25(10)
N1' C16' C14' 122.44(11)
C15' C16' C14' 109.37(10)
N1' C16' H16A 106.3
C15' C16' H16A 106.3
C14' C16' H16A 106.3
C25' C17' N2' 131.39(13)
C25' C17' N1' 122.06(12)
N2' C17' N1' 106.00(11)
C19' C18' N1' 131.85(12)
C19' C18' C23' 120.88(12)
N1' C18' C23' 106.91(12)
C18' C19' C20' 117.26(13)
C18' C19' H19A 121.4
C20' C19' H19A 121.4
C21' C20' C19' 121.68(14)
C21' C20' H20A 119.2
C19' C20' H20A 119.2
C20' C21' C22' 121.29(13)
C20' C21' H21A 119.4
C22' C21' H21A 119.4
C23' C22' C21' 117.17(13)
C23' C22' H22A 121.4
C21' C22' H22A 121.4
N2' C23' C22' 129.40(13)
N2' C23' C18' 108.89(11)
C22' C23' C18' 121.68(13)
N2' C24' H24A 109.5
N2' C24' H24B 109.5
H24A C24' H24B 109.5
N2' C24' H24C 109.5
H24A C24' H24C 109.5
H24B C24' H24C 109.5
C17' C25' N4' 127.68(12)
C17' C25' N3' 122.14(12)
N4' C25' N3' 108.69(11)
C27' C26' C31' 120.00(12)
C27' C26' N3' 131.16(12)
C31' C26' N3' 108.58(11)
C26' C27' C28' 118.24(13)
C26' C27' H27A 120.9
C28' C27' H27A 120.9
C29' C28' C27' 121.44(14)
C29' C28' H28A 119.3
C27' C28' H28A 119.3
C28' C29' C30' 120.46(13)
C28' C29' H29A 119.8
C30' C29' H29A 119.8
C31' C30' C29' 118.20(14)
C31' C30' H30A 120.9
C29' C30' H30A 120.9
C30' C31' C26' 121.65(13)
C30' C31' N4' 127.94(13)
C26' C31' N4' 110.41(11)
N4' C32' H32A 109.5
N4' C32' H32B 109.5
H32A C32' H32B 109.5
N4' C32' H32C 109.5
H32A C32' H32C 109.5
H32B C32' H32C 109.5

loop_
_geom_bond_atom_site_label_1
_geom_bond_atom_site_label_2
_geom_bond_distance
N1 C18 1.3903(17)
N1 C17 1.4211(17)
N1 C16 1.4496(16)
N2 C23 1.3929(18)
N2 C17 1.4062(17)
N2 C24 1.4434(18)
N3 C26 1.4063(17)
N3 C25 1.4484(17)
N3 C15 1.4622(17)
N4 C31 1.4190(18)
N4 C25 1.4264(17)
N4 C32 1.4701(18)
C1 C2 1.381(2)
C1 C6 1.403(2)
C1 C13 1.529(2)
C2 C3 1.396(2)
C2 H2A 0.9500
C3 C4 1.377(2)
C3 H3A 0.9500
C4 C5 1.389(2)
C4 H4A 0.9500
C5 C6 1.387(2)
C5 H5A 0.9500
C6 C14 1.516(2)
C7 C8 1.383(2)
C7 C12 1.4022(19)
C7 C13 1.5140(19)
C8 C9 1.393(2)
C8 H8A 0.9500
C9 C10 1.379(2)
C9 H9A 0.9500
C10 C11 1.391(2)
C10 H10B 0.9500
C11 C12 1.3808(19)
C11 H11B 0.9500
C12 C14 1.5273(19)
C13 C15 1.5466(18)
C13 H13B 1.0000
C14 C16 1.5489(18)
C14 H14B 1.0000
C15 C16 1.5546(19)
C15 H15B 1.0000
C16 H16B 1.0000
C17 C25 1.3426(19)
C18 C19 1.3740(19)
C18 C23 1.4112(18)
C19 C20 1.402(2)
C19 H19B 0.9500
C20 C21 1.372(2)
C20 H20B 0.9500
C21 C22 1.395(2)
C21 H21B 0.9500
C22 C23 1.375(2)
C22 H22B 0.9500
C24 H24D 0.9800
C24 H24E 0.9800
C24 H24F 0.9800
C26 C27 1.379(2)
C26 C31 1.4004(18)
C27 C28 1.400(2)
C27 H27B 0.9500
C28 C29 1.375(2)
C28 H28B 0.9500
C29 C30 1.388(2)
C29 H29B 0.9500
C30 C31 1.3806(19)
C30 H30B 0.9500
C32 H32D 0.9800
C32 H32E 0.9800
C32 H32F 0.9800
N1' C18' 1.3913(16)
N1' C17' 1.4208(17)
N1' C16' 1.4530(16)
N2' C23' 1.3848(18)
N2' C17' 1.4029(16)
N2' C24' 1.4450(18)
N3' C26' 1.4132(17)
N3' C25' 1.4558(16)
N3' C15' 1.4599(17)
N4' C31' 1.4302(17)
N4' C25' 1.4331(17)
N4' C32' 1.477(2)
C1' C2' 1.3824(19)
C1' C6' 1.4036(18)
C1' C13' 1.5225(19)
C2' C3' 1.388(2)
C2' H2'A 0.9500
C3' C4' 1.389(2)
C3' H3'A 0.9500
C4' C5' 1.388(2)
C4' H4'A 0.9500
C5' C6' 1.3801(19)
C5' H5'A 0.9500
C6' C14' 1.5120(19)
C7' C8' 1.3813(18)
C7' C12' 1.4013(19)
C7' C13' 1.5192(19)
C8' C9' 1.395(2)
C8' H8'A 0.9500
C9' C10' 1.377(2)
C9' H9'A 0.9500
C10' C11' 1.389(2)
C10' H10A 0.9500
C11' C12' 1.3796(19)
C11' H11A 0.9500
C12' C14' 1.5267(18)
C13' C15' 1.5458(17)
C13' H13A 1.0000
C14' C16' 1.5535(18)
C14' H14A 1.0000
C15' C16' 1.5516(18)
C15' H15A 1.0000
C16' H16A 1.0000
C17' C25' 1.3416(19)
C18' C19' 1.3779(19)
C18' C23' 1.4016(18)
C19' C20' 1.4029(18)
C19' H19A 0.9500
C20' C21' 1.378(2)
C20' H20A 0.9500
C21' C22' 1.391(2)
C21' H21A 0.9500
C22' C23' 1.3864(18)
C22' H22A 0.9500
C24' H24A 0.9800
C24' H24B 0.9800
C24' H24C 0.9800
C26' C27' 1.3844(19)
C26' C31' 1.3968(18)
C27' C28' 1.392(2)
C27' H27A 0.9500
C28' C29' 1.380(2)
C28' H28A 0.9500
C29' C30' 1.391(2)
C29' H29A 0.9500
C30' C31' 1.3764(19)
C30' H30A 0.9500
C32' H32A 0.9800
C32' H32B 0.9800
C32' H32C 0.9800
